data_7002545
loop_
_publ_author_name
'Lin, Ya-Chi'
'Yu, Kuo-Hsuan'
'Huang, Shou-Ling'
'Liu, Yi-Hung'
'Wang, Yu'
'Liu, Shiuh-Tzung'
'Chen, Jwu-Ting'

_publ_section_title
;
 Alternating ethylene-norbornene copolymerization catalyzed by cationic
 organopalladium complexes bearing hemilabile bidentate ligands of
 \a-amino-pyridines
;
_journal_issue 41
_journal_name_full 'Dalton Transactions'
_journal_page_first 9058
_journal_page_last 9067
_journal_paper_doi 10.1039/b912068h
_journal_year 2009
_chemical_formula_sum 'C13 H22 B F4 N3 Pd'
_chemical_formula_weight 413.55
_chemical_name_systematic
;
?
;
_space_group_IT_number 14
_symmetry_cell_setting monoclinic
_symmetry_space_group_name_Hall '-P 2yn'
_symmetry_space_group_name_H-M 'P 1 21/n 1'
_atom_sites_solution_hydrogens geom
_atom_sites_solution_primary direct
_atom_sites_solution_secondary difmap
_audit_creation_method SHELXL-97
_cell_angle_alpha 90.00
_cell_angle_beta 99.2060(13)
_cell_angle_gamma 90.00
_cell_formula_units_Z 4
_cell_length_a 7.63290(10)
_cell_length_b 12.1420(3)
_cell_length_c 20.1943(5)
_cell_measurement_reflns_used 16990
_cell_measurement_temperature 295(2)
_cell_measurement_theta_max 27.5
_cell_measurement_theta_min 1
_cell_volume 1847.47(7)
_computing_cell_refinement 'HKL Denzo & Scalepack (Otwinowski & Minor)'
_computing_data_collection 'COLLECT (Nonius BV)'
_computing_data_reduction 'HKL Denzo & Scalepack (Otwinowski & Minor)'
_computing_molecular_graphics SHELXTL
_computing_publication_material SHELXTL
_computing_structure_refinement 'SHELXL-97 (Sheldrick, 1997)'
_computing_structure_solution 'SHELXS-97 (Sheldrick, 1990)'
_diffrn_ambient_temperature 295(2)
_diffrn_measured_fraction_theta_full 0.955
_diffrn_measured_fraction_theta_max 0.955
_diffrn_measurement_method CCD
_diffrn_radiation_monochromator graphite
_diffrn_radiation_source 'fine-focus sealed tube'
_diffrn_radiation_type MoK\a
_diffrn_radiation_wavelength 0.71073
_diffrn_reflns_av_R_equivalents 0.0249
_diffrn_reflns_av_sigmaI/netI 0.0267
_diffrn_reflns_limit_h_max 9
_diffrn_reflns_limit_h_min -9
_diffrn_reflns_limit_k_max 15
_diffrn_reflns_limit_k_min -15
_diffrn_reflns_limit_l_max 26
_diffrn_reflns_limit_l_min -26
_diffrn_reflns_number 10140
_diffrn_reflns_theta_full 27.47
_diffrn_reflns_theta_max 27.47
_diffrn_reflns_theta_min 1.96
_exptl_absorpt_coefficient_mu 1.038
_exptl_absorpt_correction_T_max 0.812
_exptl_absorpt_correction_T_min 0.723
_exptl_absorpt_correction_type multi-scan
_exptl_absorpt_process_details
;
multi-scan from symmetry-related measurements
Sortav (Blessing 1995)
;
_exptl_crystal_colour yellow
_exptl_crystal_density_diffrn 1.487
_exptl_crystal_density_method 'not measured'
_exptl_crystal_description plate
_exptl_crystal_F_000 832
_exptl_crystal_size_max 0.30
_exptl_crystal_size_mid 0.25
_exptl_crystal_size_min 0.20
_refine_diff_density_max 1.287
_refine_diff_density_min -0.804
_refine_diff_density_rms 0.251
_refine_ls_extinction_coef 0.0241(19)
_refine_ls_extinction_expression Fc^*^=kFc[1+0.001xFc^2^\l^3^/sin(2\q)]^-1/4^
_refine_ls_extinction_method SHELXL
_refine_ls_goodness_of_fit_ref 1.101
_refine_ls_hydrogen_treatment mixed
_refine_ls_matrix_type full
_refine_ls_number_parameters 204
_refine_ls_number_reflns 4044
_refine_ls_number_restraints 0
_refine_ls_restrained_S_all 1.101
_refine_ls_R_factor_all 0.0556
_refine_ls_R_factor_gt 0.0456
_refine_ls_shift/su_max 0.004
_refine_ls_shift/su_mean 0.000
_refine_ls_structure_factor_coef Fsqd
_refine_ls_weighting_details 'calc w=1/[\s^2^(Fo^2^)+(0.0918P)^2^+1.1853P] where P=(Fo^2^+2Fc^2^)/3'
_refine_ls_weighting_scheme calc
_refine_ls_wR_factor_gt 0.1305
_refine_ls_wR_factor_ref 0.1441
_reflns_number_gt 3437
_reflns_number_total 4044
_reflns_threshold_expression >2sigma(I)
_cod_data_source_file b912068h.txt
_cod_data_source_block ic11265
_cod_depositor_comments
;
The following automatic conversions were performed:
'_symmetry_cell_setting' value 'Monoclinic' changed to 'monoclinic'
according to '/home/saulius/struct/CIF-dictionaries/cif_core.dic'
dictionary named 'cif_core.dic' version 2.4.1 from 2010-06-29.

Automatic conversion script
Id: cif_fix_enum 1527 2010-12-29 10:47:43Z saulius 
;
_cod_original_sg_symbol_H-M P2(1)/n
_cod_database_code 7002545

loop_
_symmetry_equiv_pos_as_xyz
'x, y, z'
'-x+1/2, y+1/2, -z+1/2'
'-x, -y, -z'
'x-1/2, -y-1/2, z-1/2'

loop_
_atom_site_label
_atom_site_type_symbol
_atom_site_fract_x
_atom_site_fract_y
_atom_site_fract_z
_atom_site_U_iso_or_equiv
_atom_site_adp_type
_atom_site_occupancy
_atom_site_symmetry_multiplicity
_atom_site_calc_flag
_atom_site_refinement_flags
_atom_site_disorder_assembly
_atom_site_disorder_group
Pd1 Pd 0.80844(3) 0.46471(2) 0.062230(13) 0.04216(17) Uani 1 1 d . . .
N1 N 0.9186(4) 0.6112(2) 0.09541(15) 0.0455(7) Uani 1 1 d . . .
N2 N 0.9163(4) 0.4171(3) 0.16590(16) 0.0479(7) Uani 1 1 d . . .
H2 H 0.966(6) 0.347(4) 0.158(2) 0.048(11) Uiso 1 1 d . . .
N3 N 0.7233(5) 0.3155(3) 0.03073(19) 0.0621(9) Uani 1 1 d . . .
C1 C 0.7185(6) 0.5209(4) -0.0313(2) 0.0598(11) Uani 1 1 d . . .
H1A H 0.6550 0.4633 -0.0574 0.090 Uiso 1 1 calc R . .
H1B H 0.8172 0.5438 -0.0521 0.090 Uiso 1 1 calc R . .
H1C H 0.6407 0.5824 -0.0288 0.090 Uiso 1 1 calc R . .
C2 C 0.8897(7) 0.7106(3) 0.0651(2) 0.0588(10) Uani 1 1 d . . .
H2A H 0.8094 0.7163 0.0255 0.071 Uiso 1 1 calc R . .
C3 C 0.9783(8) 0.8040(4) 0.0924(3) 0.0720(13) Uani 1 1 d . . .
H3A H 0.9559 0.8719 0.0714 0.086 Uiso 1 1 calc R . .
C4 C 1.0992(8) 0.7961(4) 0.1505(3) 0.0732(14) Uani 1 1 d . . .
H4A H 1.1617 0.8580 0.1682 0.088 Uiso 1 1 calc R . .
C5 C 1.1268(7) 0.6979(4) 0.1818(2) 0.0646(11) Uani 1 1 d . . .
H5A H 1.2055 0.6924 0.2219 0.078 Uiso 1 1 calc R . .
C6 C 1.0370(5) 0.6048(3) 0.15381(18) 0.0476(8) Uani 1 1 d . . .
C7 C 1.0722(6) 0.4923(4) 0.1845(2) 0.0502(9) Uani 1 1 d . . .
H7A H 1.1754 0.4606 0.1693 0.060 Uiso 1 1 calc R . .
H7B H 1.0980 0.4992 0.2329 0.060 Uiso 1 1 calc R . .
C8 C 0.7815(7) 0.4090(4) 0.2150(2) 0.0639(11) Uani 1 1 d . . .
C9 C 0.7027(10) 0.5226(5) 0.2246(4) 0.0879(19) Uani 1 1 d . . .
H9A H 0.7959 0.5723 0.2428 0.132 Uiso 1 1 calc R . .
H9B H 0.6182 0.5169 0.2549 0.132 Uiso 1 1 calc R . .
H9C H 0.6446 0.5499 0.1821 0.132 Uiso 1 1 calc R . .
C10 C 0.8790(9) 0.3640(6) 0.2818(3) 0.0935(19) Uani 1 1 d . . .
H10A H 0.9278 0.2929 0.2746 0.140 Uiso 1 1 calc R . .
H10B H 0.7972 0.3574 0.3131 0.140 Uiso 1 1 calc R . .
H10C H 0.9731 0.4134 0.2995 0.140 Uiso 1 1 calc R . .
C11 C 0.6333(8) 0.3285(5) 0.1860(3) 0.0865(17) Uani 1 1 d . . .
H11A H 0.6838 0.2575 0.1800 0.130 Uiso 1 1 calc R . .
H11B H 0.5746 0.3555 0.1435 0.130 Uiso 1 1 calc R . .
H11C H 0.5490 0.3223 0.2163 0.130 Uiso 1 1 calc R . .
C12 C 0.6855(7) 0.2295(5) 0.0161(3) 0.0779(14) Uani 1 1 d . . .
C13 C 0.6327(13) 0.1140(5) 0.0006(5) 0.132(3) Uani 1 1 d . . .
H13A H 0.6059 0.0788 0.0403 0.198 Uiso 1 1 calc R . .
H13B H 0.7282 0.0757 -0.0150 0.198 Uiso 1 1 calc R . .
H13C H 0.5296 0.1126 -0.0336 0.198 Uiso 1 1 calc R . .
B1 B 0.1743(9) 0.1288(4) 0.1185(3) 0.0651(13) Uani 1 1 d . . .
F1 F 0.2719(15) 0.0621(5) 0.1566(3) 0.229(5) Uani 1 1 d . . .
F2 F 0.0285(15) 0.0836(7) 0.0844(6) 0.275(6) Uani 1 1 d . . .
F3 F 0.243(2) 0.1487(11) 0.0681(4) 0.306(7) Uani 1 1 d . . .
F4 F 0.1482(10) 0.2234(4) 0.1442(4) 0.185(3) Uani 1 1 d . . .

loop_
_atom_site_aniso_label
_atom_site_aniso_U_11
_atom_site_aniso_U_22
_atom_site_aniso_U_33
_atom_site_aniso_U_23
_atom_site_aniso_U_13
_atom_site_aniso_U_12
Pd1 0.0423(2) 0.0449(2) 0.0390(2) -0.00275(10) 0.00559(13) -0.00096(10)
N1 0.0507(17) 0.0430(15) 0.0436(16) 0.0011(13) 0.0101(13) -0.0014(13)
N2 0.0558(19) 0.0427(17) 0.0449(17) 0.0024(13) 0.0071(14) 0.0004(15)
N3 0.067(2) 0.055(2) 0.064(2) -0.0110(17) 0.0073(18) -0.0084(18)
C1 0.052(2) 0.082(3) 0.044(2) 0.007(2) 0.0041(18) 0.001(2)
C2 0.069(3) 0.050(2) 0.060(2) 0.0063(18) 0.016(2) 0.002(2)
C3 0.097(4) 0.045(2) 0.080(3) 0.008(2) 0.031(3) -0.003(2)
C4 0.093(4) 0.054(3) 0.075(3) -0.016(2) 0.022(3) -0.020(2)
C5 0.076(3) 0.063(3) 0.055(2) -0.013(2) 0.013(2) -0.016(2)
C6 0.055(2) 0.050(2) 0.0398(18) -0.0033(15) 0.0131(16) -0.0043(17)
C7 0.054(2) 0.057(2) 0.0381(19) 0.0005(17) 0.0025(16) -0.0003(19)
C8 0.067(3) 0.075(3) 0.050(2) 0.010(2) 0.011(2) -0.008(2)
C9 0.097(5) 0.090(4) 0.088(4) 0.003(3) 0.051(4) 0.009(3)
C10 0.100(4) 0.127(5) 0.053(3) 0.032(3) 0.009(3) -0.028(4)
C11 0.078(3) 0.106(4) 0.076(3) 0.024(3) 0.011(3) -0.036(3)
C12 0.076(3) 0.067(3) 0.094(4) -0.021(3) 0.022(3) -0.017(3)
C13 0.150(7) 0.067(4) 0.178(9) -0.045(5) 0.026(6) -0.043(4)
B1 0.093(4) 0.050(3) 0.051(3) 0.005(2) 0.006(3) 0.002(3)
F1 0.401(13) 0.113(3) 0.126(4) 0.009(3) -0.099(6) 0.078(6)
F2 0.264(10) 0.146(5) 0.345(13) -0.028(7) -0.165(10) -0.024(7)
F3 0.454(18) 0.336(14) 0.154(7) 0.089(8) 0.126(9) 0.098(15)
F4 0.223(6) 0.100(3) 0.208(6) -0.063(4) -0.034(5) 0.068(4)

loop_
_atom_type_symbol
_atom_type_description
_atom_type_scat_dispersion_real
_atom_type_scat_dispersion_imag
_atom_type_scat_source
C C 0.0033 0.0016 'International Tables Vol C Tables 4.2.6.8 and 6.1.1.4'
H H 0.0000 0.0000 'International Tables Vol C Tables 4.2.6.8 and 6.1.1.4'
B B 0.0013 0.0007 'International Tables Vol C Tables 4.2.6.8 and 6.1.1.4'
N N 0.0061 0.0033 'International Tables Vol C Tables 4.2.6.8 and 6.1.1.4'
F F 0.0171 0.0103 'International Tables Vol C Tables 4.2.6.8 and 6.1.1.4'
Pd Pd -0.9988 1.0072 'International Tables Vol C Tables 4.2.6.8 and 6.1.1.4'

loop_
_geom_angle_atom_site_label_1
_geom_angle_atom_site_label_2
_geom_angle_atom_site_label_3
_geom_angle
_geom_angle_site_symmetry_1
_geom_angle_site_symmetry_3
_geom_angle_publ_flag
N3 Pd1 C1 87.94(18) . . ?
N3 Pd1 N1 174.68(14) . . ?
C1 Pd1 N1 94.21(17) . . ?
N3 Pd1 N2 96.77(14) . . ?
C1 Pd1 N2 175.25(16) . . ?
N1 Pd1 N2 81.05(12) . . ?
C2 N1 C6 118.5(3) . . ?
C2 N1 Pd1 127.0(3) . . ?
C6 N1 Pd1 114.6(2) . . ?
C7 N2 C8 117.5(3) . . ?
C7 N2 Pd1 103.8(2) . . ?
C8 N2 Pd1 116.2(3) . . ?
C7 N2 H2 105(3) . . ?
C8 N2 H2 112(2) . . ?
Pd1 N2 H2 100(2) . . ?
C12 N3 Pd1 175.2(5) . . ?
Pd1 C1 H1A 109.5 . . ?
Pd1 C1 H1B 109.5 . . ?
H1A C1 H1B 109.5 . . ?
Pd1 C1 H1C 109.5 . . ?
H1A C1 H1C 109.5 . . ?
H1B C1 H1C 109.5 . . ?
N1 C2 C3 121.0(4) . . ?
N1 C2 H2A 119.5 . . ?
C3 C2 H2A 119.5 . . ?
C4 C3 C2 119.9(4) . . ?
C4 C3 H3A 120.0 . . ?
C2 C3 H3A 120.0 . . ?
C5 C4 C3 119.6(5) . . ?
C5 C4 H4A 120.2 . . ?
C3 C4 H4A 120.2 . . ?
C4 C5 C6 119.8(5) . . ?
C4 C5 H5A 120.1 . . ?
C6 C5 H5A 120.1 . . ?
N1 C6 C5 121.1(4) . . ?
N1 C6 C7 117.1(3) . . ?
C5 C6 C7 121.7(4) . . ?
N2 C7 C6 111.5(3) . . ?
N2 C7 H7A 109.3 . . ?
C6 C7 H7A 109.3 . . ?
N2 C7 H7B 109.3 . . ?
C6 C7 H7B 109.3 . . ?
H7A C7 H7B 108.0 . . ?
C9 C8 C10 110.8(5) . . ?
C9 C8 C11 110.0(5) . . ?
C10 C8 C11 109.4(4) . . ?
C9 C8 N2 109.9(4) . . ?
C10 C8 N2 108.0(4) . . ?
C11 C8 N2 108.7(4) . . ?
C8 C9 H9A 109.5 . . ?
C8 C9 H9B 109.5 . . ?
H9A C9 H9B 109.5 . . ?
C8 C9 H9C 109.5 . . ?
H9A C9 H9C 109.5 . . ?
H9B C9 H9C 109.5 . . ?
C8 C10 H10A 109.5 . . ?
C8 C10 H10B 109.5 . . ?
H10A C10 H10B 109.5 . . ?
C8 C10 H10C 109.5 . . ?
H10A C10 H10C 109.5 . . ?
H10B C10 H10C 109.5 . . ?
C8 C11 H11A 109.5 . . ?
C8 C11 H11B 109.5 . . ?
H11A C11 H11B 109.5 . . ?
C8 C11 H11C 109.5 . . ?
H11A C11 H11C 109.5 . . ?
H11B C11 H11C 109.5 . . ?
N3 C12 C13 176.6(7) . . ?
C12 C13 H13A 109.5 . . ?
C12 C13 H13B 109.5 . . ?
H13A C13 H13B 109.5 . . ?
C12 C13 H13C 109.5 . . ?
H13A C13 H13C 109.5 . . ?
H13B C13 H13C 109.5 . . ?
F3 B1 F1 109.6(9) . . ?
F3 B1 F4 105.7(8) . . ?
F1 B1 F4 115.9(6) . . ?
F3 B1 F2 94.9(9) . . ?
F1 B1 F2 114.2(7) . . ?
F4 B1 F2 114.0(8) . . ?

loop_
_geom_bond_atom_site_label_1
_geom_bond_atom_site_label_2
_geom_bond_distance
_geom_bond_site_symmetry_2
_geom_bond_publ_flag
Pd1 N3 1.994(4) . ?
Pd1 C1 2.022(4) . ?
Pd1 N1 2.034(3) . ?
Pd1 N2 2.201(3) . ?
N1 C2 1.356(5) . ?
N1 C6 1.368(5) . ?
N2 C7 1.500(5) . ?
N2 C8 1.542(6) . ?
N2 H2 0.96(4) . ?
N3 C12 1.111(6) . ?
C1 H1A 0.9600 . ?
C1 H1B 0.9600 . ?
C1 H1C 0.9600 . ?
C2 C3 1.389(7) . ?
C2 H2A 0.9300 . ?
C3 C4 1.376(8) . ?
C3 H3A 0.9300 . ?
C4 C5 1.349(7) . ?
C4 H4A 0.9300 . ?
C5 C6 1.395(6) . ?
C5 H5A 0.9300 . ?
C6 C7 1.506(6) . ?
C7 H7A 0.9700 . ?
C7 H7B 0.9700 . ?
C8 C9 1.528(8) . ?
C8 C10 1.533(7) . ?
C8 C11 1.538(7) . ?
C9 H9A 0.9600 . ?
C9 H9B 0.9600 . ?
C9 H9C 0.9600 . ?
C10 H10A 0.9600 . ?
C10 H10B 0.9600 . ?
C10 H10C 0.9600 . ?
C11 H11A 0.9600 . ?
C11 H11B 0.9600 . ?
C11 H11C 0.9600 . ?
C12 C13 1.479(8) . ?
C13 H13A 0.9600 . ?
C13 H13B 0.9600 . ?
C13 H13C 0.9600 . ?
B1 F3 1.241(10) . ?
B1 F1 1.273(7) . ?
B1 F4 1.288(7) . ?
B1 F2 1.330(10) . ?
